data_7039207
loop_
_publ_author_name
'Monticelli, Marco'
'Tubaro, Cristina'
'Baron, Marco'
'Basato, Marino'
'Sgarbossa, Paolo'
'Graiff, Claudia'
'Accorsi, Gianluca'
'Pell, Thomas P.'
'Wilson, David J. D.'
'Barnard, Peter J.'

_publ_section_title
;
 Metal complexes with di(N-heterocyclic carbene) ligands bearing a rigid
 ortho-, meta or para-phenylene bridge.
;
_journal_issue 23
_journal_name_full 'Dalton transactions (Cambridge, England : 2003)'
_journal_page_first 9540
_journal_page_last 9552
_journal_paper_doi 10.1039/c6dt01129b
_journal_volume 45
_journal_year 2016
_chemical_formula_sum 'C28 H28 Au2 F12 N8 P2'
_chemical_formula_weight 1160.46
_space_group_crystal_system triclinic
_space_group_IT_number 2
_space_group_name_Hall '-P 1'
_space_group_name_H-M_alt 'P -1'
_symmetry_space_group_name_Hall '-P 1'
_symmetry_space_group_name_H-M 'P -1'
_atom_sites_solution_hydrogens geom
_audit_creation_method SHELXL-2014/7
_audit_update_record
;
2016-04-21 deposited with the CCDC.
2016-05-06 downloaded from the CCDC.
;
_cell_angle_alpha 86.876(2)
_cell_angle_beta 84.808(2)
_cell_angle_gamma 66.637(2)
_cell_formula_units_Z 1
_cell_length_a 8.4370(12)
_cell_length_b 9.9060(13)
_cell_length_c 11.9510(15)
_cell_measurement_reflns_used 999
_cell_measurement_temperature 293(2)
_cell_measurement_theta_max 25
_cell_measurement_theta_min 5
_cell_volume 913.0(2)
_computing_cell_refinement 'APEX-II (2008)'
_computing_data_collection 'APEX-II (2008)'
_computing_data_reduction 'SAINT (2008)'
_computing_molecular_graphics 'Mercury CSD 3.5'
_computing_publication_material 'PARST M. Nardelli, J.Appl.Crystallogr.1995,28,659'
_computing_structure_refinement 'SHELXL-2014/7 (Sheldrick, 2014)'
_computing_structure_solution 'SHELXS-97 (Sheldrick, 2008)'
_diffrn_ambient_temperature 293(2)
_diffrn_measured_fraction_theta_full 1.000
_diffrn_measured_fraction_theta_max 0.974
_diffrn_measurement_device_type 'Bruker APEX II'
_diffrn_measurement_method omega-scan
_diffrn_radiation_type MoK\a
_diffrn_radiation_wavelength 0.71073
_diffrn_reflns_av_R_equivalents 0.0422
_diffrn_reflns_av_unetI/netI 0.0506
_diffrn_reflns_Laue_measured_fraction_full 1.000
_diffrn_reflns_Laue_measured_fraction_max 0.974
_diffrn_reflns_limit_h_max 11
_diffrn_reflns_limit_h_min -12
_diffrn_reflns_limit_k_max 14
_diffrn_reflns_limit_k_min -14
_diffrn_reflns_limit_l_max 17
_diffrn_reflns_limit_l_min -17
_diffrn_reflns_number 13770
_diffrn_reflns_point_group_measured_fraction_full 1.000
_diffrn_reflns_point_group_measured_fraction_max 0.974
_diffrn_reflns_theta_full 25.242
_diffrn_reflns_theta_max 30.839
_diffrn_reflns_theta_min 1.711
_diffrn_source 'fine-focus sealed tube'
_exptl_absorpt_coefficient_mu 8.208
_exptl_absorpt_correction_T_max 0.7461
_exptl_absorpt_correction_T_min 0.2772
_exptl_absorpt_correction_type multi-scan
_exptl_absorpt_process_details 'Bruker APEX II SADABS, 2008'
_exptl_crystal_colour colourless
_exptl_crystal_density_diffrn 2.111
_exptl_crystal_description prism
_exptl_crystal_F_000 548
_exptl_crystal_size_max 0.19
_exptl_crystal_size_mid 0.17
_exptl_crystal_size_min 0.16
_refine_diff_density_max 2.641
_refine_diff_density_min -1.151
_refine_diff_density_rms 0.151
_refine_ls_extinction_method none
_refine_ls_goodness_of_fit_ref 0.932
_refine_ls_hydrogen_treatment constr
_refine_ls_matrix_type full
_refine_ls_number_parameters 237
_refine_ls_number_reflns 5589
_refine_ls_number_restraints 0
_refine_ls_restrained_S_all 0.932
_refine_ls_R_factor_all 0.0441
_refine_ls_R_factor_gt 0.0348
_refine_ls_shift/su_max 0.001
_refine_ls_shift/su_mean 0.000
_refine_ls_structure_factor_coef Fsqd
_refine_ls_weighting_details 'w=1/[\s^2^(Fo^2^)+(0.0614P)^2^+0.0678P] where P=(Fo^2^+2Fc^2^)/3'
_refine_ls_weighting_scheme calc
_refine_ls_wR_factor_gt 0.0901
_refine_ls_wR_factor_ref 0.0962
_reflns_Friedel_coverage 0.000
_reflns_number_gt 4743
_reflns_number_total 5589
_reflns_threshold_expression 'I > 2\s(I)'
_cod_data_source_file c6dt01129b1.cif
_cod_data_source_block comp2b
_cod_depositor_comments 'Adding full bibliography for 7039203--7039208.cif.'
_cod_database_code 7039207
_shelx_shelxl_version_number 2014/7
_shelx_space_group_comment
;
The symmetry employed for this shelxl refinement is uniquely defined
by the following loop, which should always be used as a source of
symmetry information in preference to the above space-group names.
They are only intended as comments.
;

loop_
_space_group_symop_operation_xyz
'x, y, z'
'-x, -y, -z'

loop_
_atom_site_label
_atom_site_type_symbol
_atom_site_fract_x
_atom_site_fract_y
_atom_site_fract_z
_atom_site_U_iso_or_equiv
_atom_site_adp_type
_atom_site_occupancy
_atom_site_site_symmetry_order
_atom_site_calc_flag
_atom_site_refinement_flags_posn
_atom_site_refinement_flags_adp
C1 C 0.0133(6) 1.0777(5) 0.1639(4) 0.0394(9) Uani 1 1 d . .
C2 C 0.1391(8) 1.1500(7) -0.0117(4) 0.0584(13) Uani 1 1 d . .
H2A H 0.1799 1.2224 0.0086 0.088 Uiso 1 1 calc R U
H2B H 0.1009 1.1712 -0.0863 0.088 Uiso 1 1 calc R U
H2C H 0.2313 1.0542 -0.0092 0.088 Uiso 1 1 calc R U
C3 C -0.1739(8) 1.2434(6) 0.0538(5) 0.0563(13) Uani 1 1 d . .
H3 H -0.2163 1.3064 -0.0069 0.068 Uiso 1 1 calc R U
C4 C -0.2664(7) 1.2237(6) 0.1446(5) 0.0578(14) Uani 1 1 d . .
H4 H -0.3856 1.2702 0.1596 0.069 Uiso 1 1 calc R U
C5 C -0.1947(6) 1.0680(5) 0.3204(4) 0.0399(9) Uani 1 1 d . .
C6 C -0.1299(6) 0.9181(5) 0.3464(4) 0.0463(10) Uani 1 1 d . .
H6 H -0.0593 0.8506 0.2934 0.056 Uiso 1 1 calc R U
C7 C -0.1710(7) 0.8701(5) 0.4513(5) 0.0481(11) Uani 1 1 d . .
H7 H -0.1236 0.7703 0.4698 0.058 Uiso 1 1 calc R U
C8 C -0.2828(6) 0.9695(5) 0.5298(4) 0.0441(10) Uani 1 1 d . .
H8 H -0.3146 0.9368 0.5992 0.053 Uiso 1 1 calc R U
C9 C -0.3459(6) 1.1196(5) 0.5017(4) 0.0398(9) Uani 1 1 d . .
C10 C -0.3022(5) 1.1708(5) 0.3980(4) 0.0403(9) Uani 1 1 d . .
H10 H -0.3436 1.2710 0.3809 0.048 Uiso 1 1 calc R U
C11 C -0.6010(6) 1.3489(6) 0.5572(4) 0.0480(11) Uani 1 1 d . .
H11 H -0.6393 1.3814 0.4862 0.058 Uiso 1 1 calc R U
C12 C -0.6727(6) 1.4127(6) 0.6563(5) 0.0502(11) Uani 1 1 d . .
H12 H -0.7728 1.4974 0.6670 0.060 Uiso 1 1 calc R U
C13 C -0.5992(7) 1.3648(6) 0.8578(4) 0.0553(12) Uani 1 1 d . .
H13A H -0.5561 1.2757 0.9021 0.083 Uiso 1 1 calc R U
H13B H -0.7210 1.4162 0.8768 0.083 Uiso 1 1 calc R U
H13C H -0.5396 1.4260 0.8727 0.083 Uiso 1 1 calc R U
C14 C -0.4367(6) 1.2138(6) 0.6944(4) 0.0406(9) Uani 1 1 d . .
N1 N -0.0040(5) 1.1533(4) 0.0666(3) 0.0435(8) Uani 1 1 d . .
N2 N -0.1506(5) 1.1205(4) 0.2125(3) 0.0438(8) Uani 1 1 d . .
N3 N -0.4577(5) 1.2242(4) 0.5837(3) 0.0402(8) Uani 1 1 d . .
N4 N -0.5703(5) 1.3293(4) 0.7389(3) 0.0423(8) Uani 1 1 d . .
F1 F 0.3113(9) 1.2718(7) 0.2411(10) 0.191(5) Uani 1 1 d . .
F2 F 0.0878(11) 1.6047(6) 0.2131(7) 0.164(4) Uani 1 1 d . .
F3 F 0.2954(8) 1.4291(8) 0.1119(5) 0.128(2) Uani 1 1 d . .
F4 F 0.0543(7) 1.4033(10) 0.1850(8) 0.172(4) Uani 1 1 d . .
F5 F 0.1042(7) 1.4560(11) 0.3515(5) 0.156(3) Uani 1 1 d . .
F6 F 0.3479(7) 1.4662(9) 0.2791(5) 0.123(2) Uani 1 1 d . .
P P 0.19589(18) 1.43966(14) 0.23008(12) 0.0515(3) Uani 1 1 d . .
Au Au 0.23044(2) 0.93269(2) 0.22949(2) 0.03928(7) Uani 1 1 d . .

loop_
_atom_site_aniso_label
_atom_site_aniso_U_11
_atom_site_aniso_U_22
_atom_site_aniso_U_33
_atom_site_aniso_U_23
_atom_site_aniso_U_13
_atom_site_aniso_U_12
C1 0.043(2) 0.036(2) 0.034(2) -0.0015(16) -0.0028(17) -0.0099(17)
C2 0.069(3) 0.065(3) 0.037(3) 0.002(2) 0.003(2) -0.024(3)
C3 0.061(3) 0.051(3) 0.043(3) 0.008(2) -0.009(2) -0.007(2)
C4 0.049(3) 0.053(3) 0.049(3) 0.007(2) -0.009(2) 0.003(2)
C5 0.038(2) 0.044(2) 0.033(2) 0.0019(17) -0.0045(16) -0.0110(17)
C6 0.050(2) 0.039(2) 0.043(3) -0.0051(19) 0.001(2) -0.0108(19)
C7 0.058(3) 0.034(2) 0.050(3) 0.0018(19) -0.007(2) -0.016(2)
C8 0.055(3) 0.040(2) 0.038(2) 0.0042(18) -0.0084(19) -0.019(2)
C9 0.038(2) 0.039(2) 0.037(2) -0.0040(17) -0.0033(16) -0.0096(17)
C10 0.037(2) 0.037(2) 0.039(2) 0.0025(17) -0.0077(17) -0.0057(16)
C11 0.038(2) 0.048(3) 0.046(3) 0.003(2) -0.0088(19) -0.0041(19)
C12 0.035(2) 0.048(3) 0.058(3) -0.002(2) -0.001(2) -0.0068(19)
C13 0.055(3) 0.057(3) 0.046(3) -0.008(2) 0.008(2) -0.015(2)
C14 0.035(2) 0.048(2) 0.035(2) 0.0022(18) 0.0002(17) -0.0138(18)
N1 0.052(2) 0.041(2) 0.0334(19) 0.0039(15) -0.0075(16) -0.0134(17)
N2 0.0413(19) 0.0404(19) 0.040(2) 0.0009(16) -0.0045(15) -0.0050(15)
N3 0.0358(17) 0.044(2) 0.0351(19) 0.0002(15) -0.0029(14) -0.0093(15)
N4 0.0373(18) 0.0424(19) 0.041(2) -0.0033(16) 0.0018(15) -0.0102(15)
F1 0.088(4) 0.084(4) 0.358(14) 0.070(6) -0.009(6) 0.000(3)
F2 0.199(8) 0.060(3) 0.149(6) -0.007(3) -0.022(5) 0.041(4)
F3 0.104(4) 0.171(6) 0.062(3) -0.002(3) 0.011(3) -0.008(4)
F4 0.070(3) 0.222(8) 0.229(9) -0.131(7) -0.012(4) -0.047(4)
F5 0.082(3) 0.297(10) 0.066(3) 0.015(4) 0.007(3) -0.056(5)
F6 0.093(4) 0.188(7) 0.098(4) -0.023(4) -0.008(3) -0.065(4)
P 0.0456(6) 0.0496(7) 0.0499(8) 0.0094(6) -0.0081(5) -0.0093(5)
Au 0.03950(10) 0.03968(11) 0.03244(10) 0.00107(7) -0.00445(6) -0.00886(7)

loop_
_atom_type_symbol
_atom_type_description
_atom_type_scat_dispersion_real
_atom_type_scat_dispersion_imag
_atom_type_scat_source
C C 0.0033 0.0016 'International Tables Vol C Tables 4.2.6.8 and 6.1.1.4'
H H 0.0000 0.0000 'International Tables Vol C Tables 4.2.6.8 and 6.1.1.4'
N N 0.0061 0.0033 'International Tables Vol C Tables 4.2.6.8 and 6.1.1.4'
F F 0.0171 0.0103 'International Tables Vol C Tables 4.2.6.8 and 6.1.1.4'
P P 0.1023 0.0942 'International Tables Vol C Tables 4.2.6.8 and 6.1.1.4'
Au Au -2.0133 8.8022 'International Tables Vol C Tables 4.2.6.8 and 6.1.1.4'

loop_
_geom_angle_atom_site_label_1
_geom_angle_atom_site_label_2
_geom_angle_atom_site_label_3
_geom_angle
_geom_angle_site_symmetry_3
N1 C1 N2 104.6(4) .
N1 C1 Au 129.3(3) .
N2 C1 Au 126.1(3) .
N1 C2 H2A 109.5 .
N1 C2 H2B 109.5 .
H2A C2 H2B 109.5 .
N1 C2 H2C 109.5 .
H2A C2 H2C 109.5 .
H2B C2 H2C 109.5 .
C4 C3 N1 107.1(5) .
C4 C3 H3 126.4 .
N1 C3 H3 126.4 .
C3 C4 N2 106.6(5) .
C3 C4 H4 126.7 .
N2 C4 H4 126.7 .
C6 C5 C10 121.2(4) .
C6 C5 N2 120.5(4) .
C10 C5 N2 118.3(4) .
C5 C6 C7 119.6(4) .
C5 C6 H6 120.2 .
C7 C6 H6 120.2 .
C6 C7 C8 120.8(4) .
C6 C7 H7 119.6 .
C8 C7 H7 119.6 .
C7 C8 C9 118.4(4) .
C7 C8 H8 120.8 .
C9 C8 H8 120.8 .
C10 C9 C8 121.8(4) .
C10 C9 N3 119.2(4) .
C8 C9 N3 119.0(4) .
C9 C10 C5 118.1(4) .
C9 C10 H10 120.9 .
C5 C10 H10 120.9 .
C12 C11 N3 105.3(4) .
C12 C11 H11 127.4 .
N3 C11 H11 127.4 .
C11 C12 N4 107.5(4) .
C11 C12 H12 126.3 .
N4 C12 H12 126.3 .
N4 C13 H13A 109.5 .
N4 C13 H13B 109.5 .
H13A C13 H13B 109.5 .
N4 C13 H13C 109.5 .
H13A C13 H13C 109.5 .
H13B C13 H13C 109.5 .
N4 C14 N3 105.0(4) .
N4 C14 Au 128.6(4) 2_576
N3 C14 Au 126.1(3) 2_576
C1 N1 C3 111.4(4) .
C1 N1 C2 124.5(4) .
C3 N1 C2 123.9(5) .
C1 N2 C4 110.2(4) .
C1 N2 C5 124.3(4) .
C4 N2 C5 125.5(4) .
C14 N3 C11 111.5(4) .
C14 N3 C9 124.7(4) .
C11 N3 C9 123.8(4) .
C14 N4 C12 110.7(4) .
C14 N4 C13 124.5(4) .
C12 N4 C13 124.7(4) .
F4 P F2 90.3(5) .
F4 P F5 90.8(5) .
F2 P F5 86.7(5) .
F4 P F3 93.1(4) .
F2 P F3 92.2(4) .
F5 P F3 175.9(4) .
F4 P F1 90.1(5) .
F2 P F1 176.9(4) .
F5 P F1 96.3(5) .
F3 P F1 84.7(5) .
F4 P F6 176.2(4) .
F2 P F6 93.4(5) .
F5 P F6 88.7(4) .
F3 P F6 87.4(4) .
F1 P F6 86.2(4) .
C1 Au C14 175.68(16) 2_576

loop_
_geom_bond_atom_site_label_1
_geom_bond_atom_site_label_2
_geom_bond_distance
_geom_bond_site_symmetry_2
C1 N1 1.335(6) .
C1 N2 1.359(6) .
C1 Au 2.021(5) .
C2 N1 1.450(7) .
C2 H2A 0.9600 .
C2 H2B 0.9600 .
C2 H2C 0.9600 .
C3 C4 1.330(8) .
C3 N1 1.372(7) .
C3 H3 0.9300 .
C4 N2 1.386(6) .
C4 H4 0.9300 .
C5 C6 1.392(6) .
C5 C10 1.392(6) .
C5 N2 1.437(6) .
C6 C7 1.380(7) .
C6 H6 0.9300 .
C7 C8 1.394(7) .
C7 H7 0.9300 .
C8 C9 1.399(6) .
C8 H8 0.9300 .
C9 C10 1.388(6) .
C9 N3 1.447(6) .
C10 H10 0.9300 .
C11 C12 1.348(7) .
C11 N3 1.389(6) .
C11 H11 0.9300 .
C12 N4 1.379(7) .
C12 H12 0.9300 .
C13 N4 1.458(6) .
C13 H13A 0.9600 .
C13 H13B 0.9600 .
C13 H13C 0.9600 .
C14 N4 1.341(6) .
C14 N3 1.343(6) .
C14 Au 2.025(5) 2_576
F1 P 1.564(6) .
F2 P 1.536(5) .
F3 P 1.563(5) .
F4 P 1.525(5) .
F5 P 1.567(6) .
F6 P 1.574(5) .
Au C14 2.025(5) 2_576
